data_4109901
loop_
_publ_author_name
'Joseph P. Leonard'
'Paul Jensen'
'Thomas McCabe'
'John E. O'Brien'
'Robert D. Peacock'
'Paul E. Kruger'
'Thorfinnur Gunnlaugsson'

_publ_section_title
;
 Self-Assembly of Chiral Luminescent Lanthanide Coordination Bundles
;
_journal_name_full 'Journal of the American Chemical Society'
_journal_page_first 10986
_journal_page_last 10987
_journal_paper_doi 10.1021/ja073049e
_journal_volume 129
_journal_year 2007
_chemical_formula_moiety '[Eu({R,R}L)3](CF3SO3)3.(12.5MeOH)'
_chemical_formula_sum 'C108.5 H131 Eu F9 N9 O27.5 S3'
_chemical_formula_weight 2420.36
_chemical_name_systematic
; 
 ? 
;
_space_group_IT_number 182
_symmetry_cell_setting hexagonal
_symmetry_space_group_name_Hall 'P 6c 2c'
_symmetry_space_group_name_H-M 'P 63 2 2'
_atom_sites_solution_hydrogens geom
_atom_sites_solution_primary direct
_atom_sites_solution_secondary difmap
_audit_creation_method SHELXL-97
_cell_angle_alpha 90.00
_cell_angle_beta 90.00
_cell_angle_gamma 120.00
_cell_formula_units_Z 2
_cell_length_a 22.9440(10)
_cell_length_b 22.9440(10)
_cell_length_c 13.0020(10)
_cell_measurement_temperature 298(2)
_cell_volume 5927.6(6)
_computing_cell_refinement 'Bruker SMART'
_computing_data_collection 'Bruker SMART'
_computing_data_reduction 'Bruker SAINT'
_computing_molecular_graphics 'Bruker SHELXTL'
_computing_publication_material 'Bruker SHELXTL'
_computing_structure_refinement 'SHELXL-97 (Sheldrick, 1997)'
_computing_structure_solution 'SHELXS-97 (Sheldrick, 1990)'
_diffrn_ambient_temperature 298(2)
_diffrn_measured_fraction_theta_full 0.996
_diffrn_measured_fraction_theta_max 0.996
_diffrn_measurement_device_type 'Bruker SMART APEX CCD'
_diffrn_measurement_method 'omega scans'
_diffrn_radiation_monochromator graphite
_diffrn_radiation_source 'fine-focus sealed tube'
_diffrn_radiation_type MoK\a
_diffrn_radiation_wavelength 0.71073
_diffrn_reflns_av_R_equivalents 0.0429
_diffrn_reflns_av_sigmaI/netI 0.0140
_diffrn_reflns_limit_h_max 24
_diffrn_reflns_limit_h_min -24
_diffrn_reflns_limit_k_max 24
_diffrn_reflns_limit_k_min -24
_diffrn_reflns_limit_l_max 13
_diffrn_reflns_limit_l_min -13
_diffrn_reflns_number 45975
_diffrn_reflns_theta_full 22.51
_diffrn_reflns_theta_max 22.51
_diffrn_reflns_theta_min 1.87
_exptl_absorpt_coefficient_mu 0.670
_exptl_absorpt_correction_T_max 1.000
_exptl_absorpt_correction_T_min 0.910
_exptl_absorpt_correction_type empirical
_exptl_absorpt_process_details SADABS
_exptl_crystal_colour yellow
_exptl_crystal_density_diffrn 1.356
_exptl_crystal_description prism
_exptl_crystal_F_000 2514
_exptl_crystal_size_max 0.30
_exptl_crystal_size_mid 0.20
_exptl_crystal_size_min 0.16
_platon_squeeze_details ' ?'
_refine_diff_density_max 0.634
_refine_diff_density_min -0.248
_refine_diff_density_rms 0.053
_refine_ls_abs_structure_details 'Flack H D (1983), Acta Cryst. A39, 876-881'
_refine_ls_abs_structure_Flack -0.06(2)
_refine_ls_extinction_method none
_refine_ls_goodness_of_fit_ref 1.129
_refine_ls_hydrogen_treatment mixed
_refine_ls_matrix_type full
_refine_ls_number_parameters 215
_refine_ls_number_reflns 2607
_refine_ls_number_restraints 259
_refine_ls_restrained_S_all 1.110
_refine_ls_R_factor_all 0.0346
_refine_ls_R_factor_gt 0.0332
_refine_ls_shift/su_max 0.000
_refine_ls_shift/su_mean 0.000
_refine_ls_structure_factor_coef Fsqd
_refine_ls_weighting_details 'calc w=1/[\s^2^(Fo^2^)+(0.0636P)^2^+0.3499P] where P=(Fo^2^+2Fc^2^)/3'
_refine_ls_weighting_scheme calc
_refine_ls_wR_factor_gt 0.0857
_refine_ls_wR_factor_ref 0.0865
_reflns_number_gt 2523
_reflns_number_total 2607
_reflns_threshold_expression >2sigma(I)
_cod_data_source_file ja073049esi20070515_024822_4.cif
_cod_data_source_block Eu.2
_cod_original_formula_sum 'C108.50 H131 Eu F9 N9 O27.50 S3'
_cod_database_code 4109901

loop_
_symmetry_equiv_pos_as_xyz
'x, y, z'
'-y, x-y, z'
'-x+y, -x, z'
'-x, -y, z+1/2'
'y, -x+y, z+1/2'
'x-y, x, z+1/2'
'y, x, -z'
'x-y, -y, -z'
'-x, -x+y, -z'
'-y, -x, -z+1/2'
'-x+y, y, -z+1/2'
'x, x-y, -z+1/2'

loop_
_atom_site_label
_atom_site_type_symbol
_atom_site_fract_x
_atom_site_fract_y
_atom_site_fract_z
_atom_site_U_iso_or_equiv
_atom_site_adp_type
_atom_site_occupancy
_atom_site_symmetry_multiplicity
_atom_site_calc_flag
_atom_site_refinement_flags
Eu1 Eu 0.3333 0.6667 0.2500 0.05025(16) Uani 1 6 d SU
N1 N 0.26969(8) 0.53938(16) 0.2500 0.0597(8) Uani 1 2 d SU
N2 N 0.3706(2) 0.5286(2) 0.0525(3) 0.0892(10) Uani 1 1 d U
H2N H 0.3535 0.4857 0.0470 0.107 Uiso 1 1 calc R
O1 O 0.36748(14) 0.61283(13) 0.12742(18) 0.0695(7) Uani 1 1 d U
C1 C 0.20139(12) 0.4028(2) 0.2500 0.0957(16) Uani 1 2 d SU
H1 H 0.1780 0.3560 0.2500 0.115 Uiso 1 2 calc SR
C2 C 0.2541(2) 0.4371(2) 0.1830(4) 0.0825(11) Uani 1 1 d U
H2 H 0.2671 0.4143 0.1377 0.099 Uiso 1 1 calc R
C3 C 0.28682(18) 0.50576(18) 0.1848(3) 0.0639(9) Uani 1 1 d U
C4 C 0.3449(2) 0.5522(2) 0.1192(3) 0.0671(9) Uani 1 1 d U
C5 C 0.4274(3) 0.5728(3) -0.0129(3) 0.1041(11) Uani 1 1 d DU
H5 H 0.4191 0.6084 -0.0371 0.125 Uiso 1 1 calc R
C6 C 0.4262(4) 0.5320(4) -0.1099(4) 0.146(3) Uani 1 1 d U
H6A H 0.3823 0.5112 -0.1406 0.219 Uiso 1 1 calc R
H6B H 0.4365 0.4979 -0.0900 0.219 Uiso 1 1 calc R
H6C H 0.4590 0.5618 -0.1587 0.219 Uiso 1 1 calc R
C7 C 0.49375(15) 0.60688(16) 0.0420(3) 0.1046(15) Uani 1 1 d GDU
C8 C 0.50223(19) 0.57047(15) 0.1202(3) 0.1138(15) Uani 1 1 d GDU
H8 H 0.4666 0.5287 0.1394 0.137 Uiso 1 1 calc R
C9 C 0.5640(2) 0.5965(2) 0.1698(3) 0.149(2) Uani 1 1 d GU
H9 H 0.5696 0.5721 0.2221 0.178 Uiso 1 1 calc R
C10 C 0.61719(18) 0.6589(2) 0.1412(3) 0.172(3) Uani 1 1 d GU
H10 H 0.6585 0.6763 0.1743 0.206 Uiso 1 1 calc R
C11 C 0.60871(16) 0.69530(16) 0.0630(3) 0.171(3) Uani 1 1 d GU
C12 C 0.54698(17) 0.66930(15) 0.0134(2) 0.1323(19) Uani 1 1 d GDU
C13 C 0.5385(3) 0.7057(2) -0.0648(3) 0.188(3) Uani 1 1 d GU
H13 H 0.4972 0.6883 -0.0980 0.226 Uiso 1 1 calc R
C14 C 0.5917(3) 0.7681(2) -0.0934(4) 0.258(6) Uani 1 1 d GU
H14 H 0.5861 0.7925 -0.1458 0.310 Uiso 1 1 calc R
C15 C 0.6535(3) 0.79413(17) -0.0439(5) 0.309(7) Uani 1 1 d GU
H15 H 0.6891 0.8359 -0.0630 0.371 Uiso 1 1 calc R
C16 C 0.6619(2) 0.75772(18) 0.0343(4) 0.254(5) Uani 1 1 d GU
H16 H 0.7032 0.7751 0.0675 0.305 Uiso 1 1 calc R
S1 S 0.3362(3) 0.3430(2) -0.0149(8) 0.167(2) Uani 0.50 1 d PDU
O2 O 0.3588(5) 0.3989(4) 0.0537(11) 0.199(7) Uani 0.50 1 d PDU
O3 O 0.3852(4) 0.3235(5) -0.0361(11) 0.172(5) Uani 0.50 1 d PDU
O4 O 0.2955(7) 0.3414(8) -0.0993(10) 0.356(12) Uani 0.50 1 d PDU
C17 C 0.2757(5) 0.2734(5) 0.0642(10) 0.251(8) Uani 0.50 1 d PDU
F1 F 0.2282(6) 0.2829(6) 0.1005(15) 0.363(12) Uani 0.50 1 d PDU
F2 F 0.2477(5) 0.2165(4) 0.0131(16) 0.328(10) Uani 0.50 1 d PDU
F3 F 0.3064(9) 0.2647(9) 0.1447(12) 0.374(10) Uani 0.50 1 d PDU

loop_
_atom_site_aniso_label
_atom_site_aniso_U_11
_atom_site_aniso_U_22
_atom_site_aniso_U_33
_atom_site_aniso_U_23
_atom_site_aniso_U_13
_atom_site_aniso_U_12
Eu1 0.05120(17) 0.05120(17) 0.0483(2) 0.000 0.000 0.02560(9)
N1 0.0583(13) 0.0644(19) 0.0585(18) 0.000 0.004(2) 0.0322(9)
N2 0.100(3) 0.093(2) 0.087(2) -0.0103(19) 0.0224(19) 0.058(2)
O1 0.078(2) 0.0606(17) 0.0673(12) 0.0029(12) 0.0235(13) 0.0325(15)
C1 0.076(2) 0.060(3) 0.145(5) 0.000 0.017(5) 0.0300(13)
C2 0.069(2) 0.070(2) 0.112(3) -0.013(2) 0.007(2) 0.037(2)
C3 0.057(2) 0.064(2) 0.072(2) -0.0063(17) 0.0001(17) 0.0315(17)
C4 0.077(2) 0.073(2) 0.0591(19) -0.0079(18) 0.0070(17) 0.044(2)
C5 0.132(4) 0.114(4) 0.081(2) -0.003(4) 0.036(4) 0.072(3)
C6 0.170(7) 0.209(8) 0.093(3) -0.015(4) 0.034(4) 0.120(7)
C7 0.112(3) 0.104(3) 0.095(3) 0.001(3) 0.046(3) 0.051(3)
C8 0.108(4) 0.112(4) 0.128(4) -0.009(3) 0.016(3) 0.060(3)
C9 0.131(5) 0.172(6) 0.158(6) -0.013(5) 0.005(4) 0.087(5)
C10 0.110(5) 0.171(7) 0.221(8) -0.066(6) 0.010(5) 0.060(4)
C11 0.123(5) 0.127(6) 0.223(9) -0.030(5) 0.065(5) 0.033(4)
C12 0.136(4) 0.120(4) 0.131(5) 0.008(4) 0.068(4) 0.057(3)
C13 0.254(8) 0.144(6) 0.157(6) 0.048(5) 0.108(5) 0.092(6)
C14 0.326(13) 0.128(7) 0.240(11) 0.038(7) 0.138(9) 0.053(8)
C15 0.309(11) 0.162(10) 0.304(16) 0.028(8) 0.150(10) 0.004(8)
C16 0.192(7) 0.150(7) 0.315(14) -0.041(7) 0.100(8) 0.005(6)
S1 0.122(3) 0.156(4) 0.245(6) -0.069(5) 0.015(4) 0.0862(18)
O2 0.146(10) 0.120(6) 0.346(17) -0.044(8) 0.110(9) 0.078(6)
O3 0.117(7) 0.135(9) 0.283(15) -0.082(10) 0.009(7) 0.077(7)
O4 0.34(3) 0.45(3) 0.39(2) -0.025(16) -0.102(16) 0.28(3)
C17 0.136(14) 0.141(9) 0.48(2) 0.003(12) 0.078(12) 0.070(9)
F1 0.226(13) 0.161(10) 0.69(3) 0.039(13) 0.243(17) 0.088(9)
F2 0.207(12) 0.161(7) 0.61(3) -0.051(14) 0.071(17) 0.089(8)
F3 0.36(2) 0.31(2) 0.43(2) 0.117(15) 0.093(17) 0.146(18)

loop_
_atom_type_symbol
_atom_type_description
_atom_type_scat_dispersion_real
_atom_type_scat_dispersion_imag
_atom_type_scat_source
C C 0.0033 0.0016 'International Tables Vol C Tables 4.2.6.8 and 6.1.1.4'
H H 0.0000 0.0000 'International Tables Vol C Tables 4.2.6.8 and 6.1.1.4'
N N 0.0061 0.0033 'International Tables Vol C Tables 4.2.6.8 and 6.1.1.4'
O O 0.0106 0.0060 'International Tables Vol C Tables 4.2.6.8 and 6.1.1.4'
F F 0.0171 0.0103 'International Tables Vol C Tables 4.2.6.8 and 6.1.1.4'
S S 0.1246 0.1234 'International Tables Vol C Tables 4.2.6.8 and 6.1.1.4'
Eu Eu -0.1578 3.6682 'International Tables Vol C Tables 4.2.6.8 and 6.1.1.4'

loop_
_geom_angle_atom_site_label_1
_geom_angle_atom_site_label_2
_geom_angle_atom_site_label_3
_geom_angle
_geom_angle_site_symmetry_1
_geom_angle_site_symmetry_3
O1 Eu1 O1 126.49(13) 12_565 3_565
O1 Eu1 O1 85.27(12) 12_565 2_665
O1 Eu1 O1 79.94(9) 3_565 2_665
O1 Eu1 O1 79.94(9) 12_565 11
O1 Eu1 O1 85.27(12) 3_565 11
O1 Eu1 O1 146.82(13) 2_665 11
O1 Eu1 O1 79.94(9) 12_565 10_665
O1 Eu1 O1 146.82(13) 3_565 10_665
O1 Eu1 O1 126.49(13) 2_665 10_665
O1 Eu1 O1 79.94(9) 11 10_665
O1 Eu1 O1 146.82(14) 12_565 .
O1 Eu1 O1 79.94(9) 3_565 .
O1 Eu1 O1 79.94(9) 2_665 .
O1 Eu1 O1 126.49(13) 11 .
O1 Eu1 O1 85.27(12) 10_665 .
O1 Eu1 N1 63.25(7) 12_565 3_565
O1 Eu1 N1 63.25(6) 3_565 3_565
O1 Eu1 N1 73.41(7) 2_665 3_565
O1 Eu1 N1 73.41(7) 11 3_565
O1 Eu1 N1 137.36(6) 10_665 3_565
O1 Eu1 N1 137.36(6) . 3_565
O1 Eu1 N1 73.41(7) 12_565 2_665
O1 Eu1 N1 137.36(6) 3_565 2_665
O1 Eu1 N1 63.25(7) 2_665 2_665
O1 Eu1 N1 137.36(6) 11 2_665
O1 Eu1 N1 63.25(7) 10_665 2_665
O1 Eu1 N1 73.41(7) . 2_665
N1 Eu1 N1 120.0 3_565 2_665
O1 Eu1 N1 137.36(6) 12_565 .
O1 Eu1 N1 73.41(7) 3_565 .
O1 Eu1 N1 137.36(6) 2_665 .
O1 Eu1 N1 63.25(7) 11 .
O1 Eu1 N1 73.41(7) 10_665 .
O1 Eu1 N1 63.25(7) . .
N1 Eu1 N1 120.0 3_565 .
N1 Eu1 N1 120.0 2_665 .
O1 Eu1 C4 17.71(9) 12_565 12_565
O1 Eu1 C4 108.81(10) 3_565 12_565
O1 Eu1 C4 79.54(9) 2_665 12_565
O1 Eu1 C4 77.40(9) 11 12_565
O1 Eu1 C4 96.76(10) 10_665 12_565
O1 Eu1 C4 155.80(10) . 12_565
N1 Eu1 C4 45.58(7) 3_565 12_565
N1 Eu1 C4 85.94(7) 2_665 12_565
N1 Eu1 C4 140.42(7) . 12_565
O1 Eu1 C4 108.81(10) 12_565 3_565
O1 Eu1 C4 17.71(9) 3_565 3_565
O1 Eu1 C4 77.40(9) 2_665 3_565
O1 Eu1 C4 79.54(9) 11 3_565
O1 Eu1 C4 155.80(10) 10_665 3_565
O1 Eu1 C4 96.76(10) . 3_565
N1 Eu1 C4 45.58(7) 3_565 3_565
N1 Eu1 C4 140.42(7) 2_665 3_565
N1 Eu1 C4 85.94(7) . 3_565
C4 Eu1 C4 91.16(14) 12_565 3_565
O1 Eu1 C4 79.54(9) 12_565 2_665
O1 Eu1 C4 96.76(10) 3_565 2_665
O1 Eu1 C4 17.71(9) 2_665 2_665
O1 Eu1 C4 155.80(9) 11 2_665
O1 Eu1 C4 108.81(10) 10_665 2_665
O1 Eu1 C4 77.40(9) . 2_665
N1 Eu1 C4 85.94(7) 3_565 2_665
N1 Eu1 C4 45.58(7) 2_665 2_665
N1 Eu1 C4 140.42(7) . 2_665
C4 Eu1 C4 79.15(13) 12_565 2_665
C4 Eu1 C4 95.11(9) 3_565 2_665
C3 N1 C3 119.7(4) 11 .
C3 N1 Eu1 120.1(2) 11 .
C3 N1 Eu1 120.1(2) . .
C4 N2 C5 121.9(4) . .
C4 O1 Eu1 126.0(2) . .
C2 C1 C2 120.5(5) . 11
C3 C2 C1 118.0(4) . .
N1 C3 C2 121.9(4) . .
N1 C3 C4 111.6(3) . .
C2 C3 C4 126.5(3) . .
O1 C4 N2 120.5(4) . .
O1 C4 C3 118.9(3) . .
N2 C4 C3 120.7(4) . .
O1 C4 Eu1 36.28(16) . .
N2 C4 Eu1 156.6(3) . .
C3 C4 Eu1 82.71(19) . .
N2 C5 C7 114.0(3) . .
N2 C5 C6 108.2(5) . .
C7 C5 C6 114.0(4) . .
C8 C7 C12 120.0 . .
C8 C7 C5 116.5(3) . .
C12 C7 C5 123.4(3) . .
C9 C8 C7 120.0 . .
C8 C9 C10 120.0 . .
C11 C10 C9 120.0 . .
C12 C11 C10 120.0 . .
C12 C11 C16 120.0 . .
C10 C11 C16 120.0 . .
C13 C12 C11 120.0 . .
C13 C12 C7 120.0 . .
C11 C12 C7 120.0 . .
C14 C13 C12 120.0 . .
C13 C14 C15 120.0 . .
C16 C15 C14 120.0 . .
C15 C16 C11 120.0 . .
S1 S1 O3 93(2) 7 7
S1 S1 O2 85.2(15) 7 7
O3 S1 O2 124.7(6) 7 7
S1 S1 O2 75.6(15) 7 .
O3 S1 O2 31.1(6) 7 .
O2 S1 O2 97.3(9) 7 .
S1 S1 O3 67.3(19) 7 .
O3 S1 O3 145.3(8) 7 .
O2 S1 O3 30.6(6) 7 .
O2 S1 O3 114.2(4) . .
S1 S1 O4 160.2(6) 7 .
O3 S1 O4 91.3(9) 7 .
O2 S1 O4 107.8(11) 7 .
O2 S1 O4 116.2(5) . .
O3 S1 O4 116.8(5) . .
S1 S1 C17 107.0(8) 7 7
O3 S1 C17 118.6(9) 7 7
O2 S1 C17 114.5(10) 7 7
O2 S1 C17 148.1(9) . 7
O3 S1 C17 95.1(8) . 7
O4 S1 C17 54.3(10) . 7
S1 S1 C17 58.7(7) 7 .
O3 S1 C17 90.5(7) 7 .
O2 S1 C17 132.1(7) 7 .
O2 S1 C17 102.1(4) . .
O3 S1 C17 102.1(4) . .
O4 S1 C17 102.1(4) . .
C17 S1 C17 57.7(10) 7 .
S1 S1 O4 14.9(4) 7 7
O3 S1 O4 97.5(11) 7 7
O2 S1 O4 94.6(9) 7 7
O2 S1 O4 85.8(7) . 7
O3 S1 O4 71.5(6) . 7
O4 S1 O4 145.2(10) . 7
C17 S1 O4 92.5(5) 7 7
C17 S1 O4 44.6(8) . 7
O3 O2 S1 77.7(8) 7 7
O3 O2 S1 66.4(12) 7 .
S1 O2 S1 19.2(8) 7 .
O2 O3 S1 82.5(12) 7 7
O2 O3 S1 71.7(10) 7 .
S1 O3 S1 19.3(8) 7 .
F3 O4 C17 65.4(13) 7 7
F3 O4 S1 133.7(19) 7 .
C17 O4 S1 70.0(8) 7 .
F3 O4 S1 129.7(19) 7 7
C17 O4 S1 65.5(8) 7 7
S1 O4 S1 4.9(2) . 7
F1 C17 F2 108.5(8) . .
F1 C17 F3 106.9(8) . .
F2 C17 F3 106.3(8) . .
F1 C17 O4 131.2(14) . 7
F2 C17 O4 115.3(12) . 7
F3 C17 O4 41.0(10) . 7
F1 C17 F2 69.7(10) . 7
F2 C17 F2 52.6(10) . 7
F3 C17 F2 151.9(12) . 7
O4 C17 F2 157.8(16) 7 7
F1 C17 S1 119.8(10) . 7
F2 C17 S1 117.2(10) . 7
F3 C17 S1 95.9(10) . 7
O4 C17 S1 55.7(4) 7 7
F2 C17 S1 110.1(13) 7 7
F1 C17 C17 108.4(10) . 7
F2 C17 C17 61.2(9) . 7
F3 C17 C17 144.7(11) . 7
O4 C17 C17 111.0(10) 7 7
F2 C17 C17 47.8(8) 7 7
S1 C17 C17 67.0(7) 7 7
F1 C17 S1 113.1(7) . .
F2 C17 S1 111.5(8) . .
F3 C17 S1 110.3(8) . .
O4 C17 S1 69.9(8) 7 .
F2 C17 S1 96.1(10) 7 .
S1 C17 S1 14.4(6) 7 .
C17 C17 S1 55.3(4) 7 .
C17 F1 F2 62.3(7) . 7
F2 F2 C17 73.3(10) 7 .
F2 F2 C17 54.1(11) 7 7
C17 F2 C17 71.0(9) . 7
F2 F2 F1 92(2) 7 7
C17 F2 F1 109.7(9) . 7
C17 F2 F1 48.0(9) 7 7
O4 F3 C17 73.6(13) 7 .

loop_
_geom_bond_atom_site_label_1
_geom_bond_atom_site_label_2
_geom_bond_distance
_geom_bond_site_symmetry_2
Eu1 O1 2.376(2) 12_565
Eu1 O1 2.376(2) 3_565
Eu1 O1 2.376(2) 2_665
Eu1 O1 2.376(2) 11
Eu1 O1 2.376(2) 10_665
Eu1 O1 2.376(2) .
Eu1 N1 2.529(3) 3_565
Eu1 N1 2.529(3) 2_665
Eu1 N1 2.529(3) .
Eu1 C4 3.249(4) 12_565
Eu1 C4 3.249(4) 3_565
Eu1 C4 3.249(4) 2_665
N1 C3 1.331(4) 11
N1 C3 1.331(4) .
N2 C4 1.309(5) .
N2 C5 1.460(7) .
O1 C4 1.222(4) .
C1 C2 1.375(5) .
C1 C2 1.375(5) 11
C2 C3 1.364(5) .
C3 C4 1.490(5) .
C5 C7 1.499(7) .
C5 C6 1.562(7) .
C7 C8 1.3900 .
C7 C12 1.3900 .
C8 C9 1.3900 .
C9 C10 1.3900 .
C10 C11 1.3900 .
C11 C12 1.3900 .
C11 C16 1.3900 .
C12 C13 1.3900 .
C13 C14 1.3900 .
C14 C15 1.3900 .
C15 C16 1.3900 .
S1 S1 0.472(19) 7
S1 O3 1.321(15) 7
S1 O2 1.389(12) 7
S1 O2 1.4294(10) .
S1 O3 1.4296(10) .
S1 O4 1.4296(10) .
S1 C17 1.627(10) 7
S1 C17 1.822(7) .
S1 O4 1.881(18) 7
O2 O3 0.744(14) 7
O2 S1 1.389(12) 7
O3 O2 0.744(14) 7
O3 S1 1.321(15) 7
O4 F3 0.96(2) 7
O4 C17 1.41(2) 7
O4 S1 1.881(18) 7
C17 F1 1.301(9) .
C17 F2 1.311(9) .
C17 F3 1.332(9) .
C17 O4 1.41(2) 7
C17 F2 1.55(2) 7
C17 S1 1.627(10) 7
C17 C17 1.67(3) 7
F1 F2 1.64(3) 7
F2 F2 1.28(3) 7
F2 C17 1.55(2) 7
F2 F1 1.64(3) 7
F3 O4 0.96(2) 7

loop_
_platon_squeeze_void_nr
_platon_squeeze_void_average_x
_platon_squeeze_void_average_y
_platon_squeeze_void_average_z
_platon_squeeze_void_volume
_platon_squeeze_void_count_electrons
1 0.000 0.000 -0.011 1183.8 443.8
2 0.667 0.333 0.250 169.1 7.7
3 0.333 0.667 0.750 169.1 5.3
